data_4032647
loop_
_publ_author_name
'Cheng, Bin'
'Zu, Bing'
'Bao, Bian'
'Li, Yun'
'Wang, Renqi'
'Zhai, Hongbin'

_publ_section_title
;
 Synthesis of Spiro[indazole-3,3'-indolin]-2'-ones via [3 + 2] Dipolar
 Cycloaddition of Arynes with 3-Diazoindolin-2-ones and
 Indazolo[2,3-c]quinazolin-6(5H)-ones by Subsequent Thermal Isomerization.
;
_journal_issue 15
_journal_name_full 'The Journal of organic chemistry'
_journal_page_first 8228
_journal_page_last 8233
_journal_paper_doi 10.1021/acs.joc.7b00990
_journal_volume 82
_journal_year 2017
_chemical_formula_moiety 'C21 H15 N3 O'
_chemical_formula_sum 'C21 H15 N3 O'
_chemical_formula_weight 325.36
_space_group_crystal_system monoclinic
_space_group_IT_number 15
_space_group_name_Hall '-I 2ya'
_space_group_name_H-M_alt 'I 1 2/a 1'
_symmetry_space_group_name_Hall '-I 2ya'
_symmetry_space_group_name_H-M 'I 1 2/a 1'
_atom_sites_solution_hydrogens geom
_atom_sites_solution_primary direct
_audit_creation_date 2017-03-31
_audit_creation_method
;
Olex2 1.2
(compiled 2017.03.28 svn.r3405 for OlexSys, GUI svn.r5335)
;
_cell_angle_alpha 90
_cell_angle_beta 102.099(7)
_cell_angle_gamma 90
_cell_formula_units_Z 8
_cell_length_a 13.8956(11)
_cell_length_b 15.1725(10)
_cell_length_c 18.2472(9)
_cell_measurement_reflns_used 994
_cell_measurement_temperature 293.26(10)
_cell_measurement_theta_max 22.5280
_cell_measurement_theta_min 4.0240
_cell_volume 3761.6(4)
_computing_cell_refinement
;
CrysAlisPro, Agilent Technologies,
Version 1.171.37.33 (release 27-03-2014 CrysAlis171 .NET)
(compiled Mar 27 2014,17:12:48)
;
_computing_data_collection
;
CrysAlisPro, Agilent Technologies,
Version 1.171.37.33 (release 27-03-2014 CrysAlis171 .NET)
(compiled Mar 27 2014,17:12:48)
;
_computing_data_reduction
;
CrysAlisPro, Agilent Technologies,
Version 1.171.37.33 (release 27-03-2014 CrysAlis171 .NET)
(compiled Mar 27 2014,17:12:48)
;
_computing_molecular_graphics 'Olex2 (Dolomanov et al., 2009)'
_computing_publication_material 'Olex2 (Dolomanov et al., 2009)'
_computing_structure_refinement 'ShelXL (Sheldrick, 2015)'
_computing_structure_solution 'ShelXS (Sheldrick, 2008)'
_diffrn_ambient_environment air
_diffrn_ambient_temperature 293.26(10)
_diffrn_detector 'CCD plate'
_diffrn_detector_area_resol_mean 16.0733
_diffrn_detector_type Eos
_diffrn_measured_fraction_theta_full 0.993
_diffrn_measured_fraction_theta_max 0.993
_diffrn_measurement_details
;
#__ type_ start__ end____ width___ exp.time_
  1 omega   41.00   83.00   1.0500    4.0000
omega____ theta____ kappa____ phi______ frames
    -       22.7086   57.0000  -30.0000 40

#__ type_ start__ end____ width___ exp.time_
  2 omega   -8.00   92.80   1.0500    4.0000
omega____ theta____ kappa____ phi______ frames
    -       22.7086   77.0000   30.0000 96

#__ type_ start__ end____ width___ exp.time_
  3 omega   -9.00   17.25   1.0500    4.0000
omega____ theta____ kappa____ phi______ frames
    -      -19.1930  -99.0000 -180.0000 25

#__ type_ start__ end____ width___ exp.time_
  4 omega   34.00  104.35   1.0500    4.0000
omega____ theta____ kappa____ phi______ frames
    -       22.7086 -178.0000    0.0000 67
;
_diffrn_measurement_device 'four-circle diffractometer'
_diffrn_measurement_device_type 'SuperNova, Dual, Cu at zero, Eos'
_diffrn_measurement_method '\w scans'
_diffrn_orient_matrix_UB_11 0.0228999000
_diffrn_orient_matrix_UB_12 0.0414377000
_diffrn_orient_matrix_UB_13 -0.0019829000
_diffrn_orient_matrix_UB_21 0.0407293000
_diffrn_orient_matrix_UB_22 -0.0213091000
_diffrn_orient_matrix_UB_23 -0.0101411000
_diffrn_orient_matrix_UB_31 -0.0232996000
_diffrn_orient_matrix_UB_32 0.0034820000
_diffrn_orient_matrix_UB_33 -0.0384079000
_diffrn_radiation_monochromator mirror
_diffrn_radiation_probe x-ray
_diffrn_radiation_type MoK\a
_diffrn_radiation_wavelength 0.71073
_diffrn_reflns_av_R_equivalents 0.0000
_diffrn_reflns_av_unetI/netI 0.0557
_diffrn_reflns_Laue_measured_fraction_full 0.993
_diffrn_reflns_Laue_measured_fraction_max 0.993
_diffrn_reflns_limit_h_max 16
_diffrn_reflns_limit_h_min -17
_diffrn_reflns_limit_k_max 18
_diffrn_reflns_limit_k_min 0
_diffrn_reflns_limit_l_max 22
_diffrn_reflns_limit_l_min 0
_diffrn_reflns_number 3694
_diffrn_reflns_point_group_measured_fraction_full 0.993
_diffrn_reflns_point_group_measured_fraction_max 0.993
_diffrn_reflns_theta_full 25.242
_diffrn_reflns_theta_max 26.022
_diffrn_reflns_theta_min 3.367
_diffrn_source 'SuperNova (Mo) X-ray Source'
_exptl_absorpt_coefficient_mu 0.073
_exptl_absorpt_correction_T_max 1.00000
_exptl_absorpt_correction_T_min 0.97395
_exptl_absorpt_correction_type multi-scan
_exptl_absorpt_process_details
;
CrysAlisPro, Agilent Technologies,
Version 1.171.37.33 (release 27-03-2014 CrysAlis171 .NET)
(compiled Mar 27 2014,17:12:48)
Empirical absorption correction using spherical harmonics,
 implemented in SCALE3 ABSPACK scaling algorithm.
;
_exptl_crystal_colour 'clear light colourless'
_exptl_crystal_colour_lustre clear
_exptl_crystal_colour_modifier light
_exptl_crystal_colour_primary colourless
_exptl_crystal_density_diffrn 1.149
_exptl_crystal_description block
_exptl_crystal_F_000 1360
_exptl_crystal_size_max 0.21
_exptl_crystal_size_mid 0.17
_exptl_crystal_size_min 0.14
_refine_diff_density_max 0.206
_refine_diff_density_min -0.242
_refine_diff_density_rms 0.063
_refine_ls_extinction_method none
_refine_ls_goodness_of_fit_ref 0.980
_refine_ls_hydrogen_treatment constr
_refine_ls_matrix_type full
_refine_ls_number_parameters 226
_refine_ls_number_reflns 3694
_refine_ls_number_restraints 0
_refine_ls_restrained_S_all 0.980
_refine_ls_R_factor_all 0.1237
_refine_ls_R_factor_gt 0.0714
_refine_ls_shift/su_max 0.000
_refine_ls_shift/su_mean 0.000
_refine_ls_structure_factor_coef Fsqd
_refine_ls_weighting_details 'w=1/[\s^2^(Fo^2^)+(0.1022P)^2^] where P=(Fo^2^+2Fc^2^)/3'
_refine_ls_weighting_scheme calc
_refine_ls_wR_factor_gt 0.1884
_refine_ls_wR_factor_ref 0.2182
_reflns_Friedel_coverage 0.000
_reflns_number_gt 1810
_reflns_number_total 3694
_reflns_threshold_expression 'I > 2\s(I)'
_cod_data_source_file jo7b00990_si_003.cif
_cod_data_source_block zhaojf_0617
_cod_depositor_comments 'Adding full bibliography for 4032646--4032647.cif.'
_cod_database_code 4032647
_shelx_shelxl_version_number 2016/6
_shelx_space_group_comment
;
The symmetry employed for this shelxl refinement is uniquely defined
by the following loop, which should always be used as a source of
symmetry information in preference to the above space-group names.
They are only intended as comments.
;
_reflns_odcompleteness_completeness 99.72
_reflns_odcompleteness_iscentric 1
_reflns_odcompleteness_theta 26.32
_olex2_refinement_description
;
1. Fixed Uiso
 At 1.2 times of:
  All C(H) groups, All C(H,H) groups
2.a Secondary CH2 refined with riding coordinates:
 C15(H15A,H15B)
2.b Aromatic/amide H refined with riding coordinates:
 C2(H2), C3(H3), C4(H4), C5(H5), C9(H9), C10(H10), C11(H11), C12(H12),
 C17(H17), C18(H18), C19(H19), C20(H20), C21(H21)
;
_olex2_date_sample_data_collection 2016-06-17
_olex2_submission_special_instructions 'No special instructions were received'

loop_
_space_group_symop_operation_xyz
'x, y, z'
'-x+1/2, y, -z'
'x+1/2, y+1/2, z+1/2'
'-x+1, y+1/2, -z+1/2'
'-x, -y, -z'
'x-1/2, -y, z'
'-x+1/2, -y+1/2, -z+1/2'
'x, -y+1/2, z+1/2'

loop_
_atom_site_label
_atom_site_type_symbol
_atom_site_fract_x
_atom_site_fract_y
_atom_site_fract_z
_atom_site_U_iso_or_equiv
_atom_site_adp_type
_atom_site_occupancy
_atom_site_site_symmetry_order
_atom_site_calc_flag
_atom_site_refinement_flags_posn
O1 O 0.75528(17) 0.00754(14) 0.26472(10) 0.0993(8) Uani 1 1 d .
N1 N 0.78566(17) -0.15562(16) 0.32564(11) 0.0704(7) Uani 1 1 d .
N2 N 0.80580(15) -0.08033(16) 0.36669(10) 0.0641(6) Uani 1 1 d .
N3 N 0.81470(15) 0.07188(16) 0.37804(11) 0.0662(6) Uani 1 1 d .
C1 C 0.8121(2) -0.2192(2) 0.37710(14) 0.0661(7) Uani 1 1 d .
C2 C 0.8074(2) -0.3108(2) 0.36339(16) 0.0789(9) Uani 1 1 d .
H2 H 0.782481 -0.332611 0.315551 0.095 Uiso 1 1 calc R
C3 C 0.8397(3) -0.3657(2) 0.42110(18) 0.0909(10) Uani 1 1 d .
H3 H 0.837757 -0.426190 0.412789 0.109 Uiso 1 1 calc R
C4 C 0.8774(3) -0.3326(2) 0.49564(17) 0.0941(10) Uani 1 1 d .
H4 H 0.899346 -0.372004 0.534566 0.113 Uiso 1 1 calc R
C5 C 0.8813(2) -0.2449(2) 0.50986(15) 0.0772(9) Uani 1 1 d .
H5 H 0.905411 -0.223993 0.558151 0.093 Uiso 1 1 calc R
C6 C 0.84836(18) -0.18566(19) 0.45027(13) 0.0615(7) Uani 1 1 d .
C7 C 0.84290(17) -0.09514(18) 0.44204(12) 0.0563(7) Uani 1 1 d .
C8 C 0.86880(17) -0.01903(18) 0.48912(13) 0.0565(7) Uani 1 1 d .
C9 C 0.90451(18) -0.02540(19) 0.56619(13) 0.0627(7) Uani 1 1 d .
H9 H 0.911329 -0.080486 0.589049 0.075 Uiso 1 1 calc R
C10 C 0.9297(2) 0.0490(2) 0.60861(16) 0.0722(8) Uani 1 1 d .
H10 H 0.953774 0.043894 0.659977 0.087 Uiso 1 1 calc R
C11 C 0.9196(2) 0.1303(2) 0.57604(16) 0.0737(8) Uani 1 1 d .
H11 H 0.937307 0.180162 0.605409 0.088 Uiso 1 1 calc R
C12 C 0.8829(2) 0.1395(2) 0.49873(16) 0.0726(8) Uani 1 1 d .
H12 H 0.877030 0.195087 0.476693 0.087 Uiso 1 1 calc R
C13 C 0.85551(18) 0.06493(19) 0.45559(14) 0.0609(7) Uani 1 1 d .
C14 C 0.7890(2) 0.0017(2) 0.33181(14) 0.0701(8) Uani 1 1 d .
C15 C 0.7907(2) 0.15947(19) 0.34386(16) 0.0788(9) Uani 1 1 d .
H15A H 0.763722 0.195658 0.378500 0.095 Uiso 1 1 calc R
H15B H 0.739890 0.152430 0.298880 0.095 Uiso 1 1 calc R
C16 C 0.8764(2) 0.2077(3) 0.32361(14) 0.0768(9) Uani 1 1 d .
C17 C 0.8849(3) 0.2969(3) 0.33328(18) 0.0963(11) Uani 1 1 d .
H17 H 0.839215 0.326660 0.354788 0.116 Uiso 1 1 calc R
C18 C 0.9594(4) 0.3438(3) 0.3120(2) 0.1240(16) Uani 1 1 d .
H18 H 0.962570 0.404695 0.317833 0.149 Uiso 1 1 calc R
C19 C 1.0291(4) 0.3003(5) 0.2820(2) 0.134(2) Uani 1 1 d .
H19 H 1.080322 0.331676 0.268591 0.160 Uiso 1 1 calc R
C20 C 1.0232(3) 0.2126(4) 0.2720(2) 0.1227(16) Uani 1 1 d .
H20 H 1.070313 0.183455 0.251592 0.147 Uiso 1 1 calc R
C21 C 0.9453(3) 0.1641(3) 0.29260(16) 0.0953(11) Uani 1 1 d .
H21 H 0.940967 0.103426 0.285205 0.114 Uiso 1 1 calc R

loop_
_atom_site_aniso_label
_atom_site_aniso_U_11
_atom_site_aniso_U_22
_atom_site_aniso_U_33
_atom_site_aniso_U_23
_atom_site_aniso_U_13
_atom_site_aniso_U_12
O1 0.1196(19) 0.1162(17) 0.0506(12) 0.0148(11) -0.0083(12) 0.0077(14)
N1 0.0687(15) 0.0973(17) 0.0426(12) -0.0062(13) 0.0055(11) 0.0001(13)
N2 0.0544(13) 0.0961(17) 0.0392(11) 0.0024(12) 0.0038(9) 0.0055(12)
N3 0.0515(13) 0.0959(17) 0.0493(12) 0.0079(12) 0.0064(10) 0.0040(12)
C1 0.0529(16) 0.100(2) 0.0438(14) -0.0041(15) 0.0058(12) -0.0055(15)
C2 0.082(2) 0.099(2) 0.0563(17) -0.0121(16) 0.0156(15) -0.0130(18)
C3 0.099(3) 0.093(2) 0.079(2) -0.0009(18) 0.0126(19) -0.0106(18)
C4 0.115(3) 0.091(2) 0.069(2) 0.0156(17) 0.0001(18) -0.004(2)
C5 0.077(2) 0.100(2) 0.0486(15) 0.0076(15) 0.0014(14) -0.0053(18)
C6 0.0483(15) 0.095(2) 0.0416(13) -0.0003(13) 0.0099(11) -0.0057(14)
C7 0.0387(13) 0.091(2) 0.0397(13) 0.0017(13) 0.0084(10) 0.0049(13)
C8 0.0356(12) 0.0901(19) 0.0448(13) -0.0038(13) 0.0106(10) 0.0030(13)
C9 0.0526(15) 0.0894(18) 0.0448(13) -0.0002(14) 0.0072(12) 0.0033(14)
C10 0.0574(17) 0.108(2) 0.0497(15) -0.0084(17) 0.0070(13) -0.0023(16)
C11 0.0568(17) 0.100(2) 0.0660(18) -0.0164(17) 0.0162(14) -0.0007(16)
C12 0.0553(16) 0.095(2) 0.0696(18) -0.0058(16) 0.0188(14) 0.0050(16)
C13 0.0413(14) 0.0930(19) 0.0497(14) -0.0002(14) 0.0123(11) 0.0038(14)
C14 0.0622(17) 0.101(2) 0.0432(14) 0.0099(16) 0.0012(12) 0.0037(16)
C15 0.0593(18) 0.097(2) 0.0756(19) 0.0202(16) 0.0036(15) 0.0092(16)
C16 0.0584(18) 0.118(3) 0.0492(15) 0.0224(16) 0.0016(13) 0.0042(19)
C17 0.086(3) 0.122(3) 0.078(2) 0.033(2) 0.0084(18) -0.002(2)
C18 0.108(3) 0.166(4) 0.083(3) 0.049(3) -0.015(2) -0.045(3)
C19 0.088(3) 0.226(6) 0.079(3) 0.068(3) -0.001(2) -0.044(4)
C20 0.069(3) 0.228(5) 0.073(2) 0.050(3) 0.0185(18) -0.004(3)
C21 0.072(2) 0.149(3) 0.0643(19) 0.0212(19) 0.0125(17) 0.011(2)

loop_
_atom_type_symbol
_atom_type_description
_atom_type_scat_dispersion_real
_atom_type_scat_dispersion_imag
_atom_type_scat_source
C C 0.0033 0.0016 'International Tables Vol C Tables 4.2.6.8 and 6.1.1.4'
H H 0.0000 0.0000 'International Tables Vol C Tables 4.2.6.8 and 6.1.1.4'
N N 0.0061 0.0033 'International Tables Vol C Tables 4.2.6.8 and 6.1.1.4'
O O 0.0106 0.0060 'International Tables Vol C Tables 4.2.6.8 and 6.1.1.4'

loop_
_geom_angle_atom_site_label_1
_geom_angle_atom_site_label_2
_geom_angle_atom_site_label_3
_geom_angle
C1 N1 N2 102.9(2)
N1 N2 C7 113.7(2)
N1 N2 C14 120.1(2)
C7 N2 C14 126.2(2)
C13 N3 C15 119.8(2)
C14 N3 C13 124.1(2)
C14 N3 C15 115.9(2)
N1 C1 C2 126.0(2)
N1 C1 C6 113.1(3)
C2 C1 C6 120.9(3)
C1 C2 H2 120.8
C3 C2 C1 118.4(3)
C3 C2 H2 120.8
C2 C3 H3 119.4
C2 C3 C4 121.2(3)
C4 C3 H3 119.4
C3 C4 H4 119.5
C5 C4 C3 121.0(3)
C5 C4 H4 119.5
C4 C5 H5 120.5
C4 C5 C6 119.0(3)
C6 C5 H5 120.5
C5 C6 C1 119.4(3)
C7 C6 C1 104.7(2)
C7 C6 C5 135.9(2)
N2 C7 C8 117.3(2)
C6 C7 N2 105.7(2)
C6 C7 C8 137.0(2)
C9 C8 C7 122.6(2)
C9 C8 C13 119.2(2)
C13 C8 C7 118.2(2)
C8 C9 H9 119.8
C10 C9 C8 120.5(3)
C10 C9 H9 119.8
C9 C10 H10 119.7
C11 C10 C9 120.5(3)
C11 C10 H10 119.7
C10 C11 H11 119.6
C10 C11 C12 120.7(3)
C12 C11 H11 119.6
C11 C12 H12 120.4
C13 C12 C11 119.2(3)
C13 C12 H12 120.4
C8 C13 N3 119.4(2)
C12 C13 N3 120.8(3)
C12 C13 C8 119.8(2)
O1 C14 N2 121.0(3)
O1 C14 N3 124.2(3)
N3 C14 N2 114.8(2)
N3 C15 H15A 108.6
N3 C15 H15B 108.6
N3 C15 C16 114.9(2)
H15A C15 H15B 107.5
C16 C15 H15A 108.6
C16 C15 H15B 108.6
C17 C16 C15 120.0(3)
C17 C16 C21 118.6(3)
C21 C16 C15 121.3(3)
C16 C17 H17 119.2
C16 C17 C18 121.7(4)
C18 C17 H17 119.2
C17 C18 H18 120.1
C19 C18 C17 119.8(5)
C19 C18 H18 120.1
C18 C19 H19 120.0
C20 C19 C18 120.0(5)
C20 C19 H19 120.0
C19 C20 H20 119.8
C19 C20 C21 120.4(5)
C21 C20 H20 119.8
C16 C21 C20 119.5(4)
C16 C21 H21 120.3
C20 C21 H21 120.3

loop_
_geom_bond_atom_site_label_1
_geom_bond_atom_site_label_2
_geom_bond_distance
O1 C14 1.219(3)
N1 N2 1.362(3)
N1 C1 1.343(3)
N2 C7 1.382(3)
N2 C14 1.395(3)
N3 C13 1.414(3)
N3 C14 1.359(3)
N3 C15 1.476(3)
C1 C2 1.411(4)
C1 C6 1.419(3)
C2 H2 0.9300
C2 C3 1.344(4)
C3 H3 0.9300
C3 C4 1.442(4)
C4 H4 0.9300
C4 C5 1.355(4)
C5 H5 0.9300
C5 C6 1.411(4)
C6 C7 1.382(4)
C7 C8 1.439(3)
C8 C9 1.393(3)
C8 C13 1.409(3)
C9 H9 0.9300
C9 C10 1.371(4)
C10 H10 0.9300
C10 C11 1.364(4)
C11 H11 0.9300
C11 C12 1.403(4)
C12 H12 0.9300
C12 C13 1.386(4)
C15 H15A 0.9700
C15 H15B 0.9700
C15 C16 1.507(4)
C16 C17 1.367(5)
C16 C21 1.380(4)
C17 H17 0.9300
C17 C18 1.378(5)
C18 H18 0.9300
C18 C19 1.377(6)
C19 H19 0.9300
C19 C20 1.343(6)
C20 H20 0.9300
C20 C21 1.423(5)
C21 H21 0.9300

loop_
_geom_torsion_atom_site_label_1
_geom_torsion_atom_site_label_2
_geom_torsion_atom_site_label_3
_geom_torsion_atom_site_label_4
_geom_torsion
N1 N2 C7 C6 0.8(3)
N1 N2 C7 C8 178.3(2)
N1 N2 C14 O1 0.8(4)
N1 N2 C14 N3 -178.1(2)
N1 C1 C2 C3 178.0(3)
N1 C1 C6 C5 -178.4(2)
N1 C1 C6 C7 0.2(3)
N2 N1 C1 C2 -179.0(2)
N2 N1 C1 C6 0.3(3)
N2 C7 C8 C9 178.3(2)
N2 C7 C8 C13 -0.5(3)
N3 C15 C16 C17 -142.2(3)
N3 C15 C16 C21 40.2(4)
C1 N1 N2 C7 -0.6(3)
C1 N1 N2 C14 179.1(2)
C1 C2 C3 C4 0.7(4)
C1 C6 C7 N2 -0.6(3)
C1 C6 C7 C8 -177.3(3)
C2 C1 C6 C5 0.9(4)
C2 C1 C6 C7 179.5(2)
C2 C3 C4 C5 0.0(5)
C3 C4 C5 C6 -0.4(5)
C4 C5 C6 C1 -0.1(4)
C4 C5 C6 C7 -178.1(3)
C5 C6 C7 N2 177.7(3)
C5 C6 C7 C8 0.9(5)
C6 C1 C2 C3 -1.2(4)
C6 C7 C8 C9 -5.2(4)
C6 C7 C8 C13 176.0(3)
C7 N2 C14 O1 -179.5(2)
C7 N2 C14 N3 1.6(4)
C7 C8 C9 C10 179.0(2)
C7 C8 C13 N3 2.0(3)
C7 C8 C13 C12 -177.7(2)
C8 C9 C10 C11 0.4(4)
C9 C8 C13 N3 -176.9(2)
C9 C8 C13 C12 3.4(4)
C9 C10 C11 C12 0.4(4)
C10 C11 C12 C13 0.9(4)
C11 C12 C13 N3 177.6(2)
C11 C12 C13 C8 -2.8(4)
C13 N3 C14 O1 -178.8(2)
C13 N3 C14 N2 0.1(4)
C13 N3 C15 C16 82.8(3)
C13 C8 C9 C10 -2.2(4)
C14 N2 C7 C6 -178.9(2)
C14 N2 C7 C8 -1.4(4)
C14 N3 C13 C8 -1.8(4)
C14 N3 C13 C12 177.9(2)
C14 N3 C15 C16 -101.5(3)
C15 N3 C13 C8 173.6(2)
C15 N3 C13 C12 -6.8(4)
C15 N3 C14 O1 5.7(4)
C15 N3 C14 N2 -175.5(2)
C15 C16 C17 C18 -176.7(3)
C15 C16 C21 C20 177.9(2)
C16 C17 C18 C19 -1.8(5)
C17 C16 C21 C20 0.3(4)
C17 C18 C19 C20 1.4(6)
C18 C19 C20 C21 -0.2(6)
C19 C20 C21 C16 -0.7(5)
C21 C16 C17 C18 0.9(4)

loop_
_smtbx_masks_void_nr
_smtbx_masks_void_average_x
_smtbx_masks_void_average_y
_smtbx_masks_void_average_z
_smtbx_masks_void_volume
_smtbx_masks_void_count_electrons
1 -0.612 0.000 0.000 402.3 50.5
2 0.456 0.500 0.500 402.3 50.5
